data_7711674
loop_
_publ_author_name
'Li, Hai-Jun'
'Feng, Rui'
'Wang, Gao-Xiang'
'Wei, Junnian'
'Xi, Zhenfeng'

_publ_section_title
;
 Dinitrogen activation by a phosphido-bridged binuclear cobalt complex
;
_journal_name_full 'Dalton Transactions'
_journal_paper_doi 10.1039/D2DT03320H
_journal_year 2022
_chemical_formula_moiety 'C60 H114 Co2 K N4 O3 P4'
_chemical_formula_sum 'C60 H114 Co2 K N4 O3 P4'
_chemical_formula_weight 1220.39
_chemical_properties_physical Air-sensitive
_space_group_crystal_system monoclinic
_space_group_IT_number 15
_space_group_name_Hall '-I 2ya'
_space_group_name_H-M_alt 'I 1 2/a 1'
_atom_sites_solution_hydrogens mixed
_audit_creation_date 2022-07-15
_audit_creation_method
;
Olex2 1.3
(compiled 2020.11.12 svn.r5f609507 for OlexSys, GUI svn.r6408)
;
_audit_update_record
;
2022-07-31 deposited with the CCDC.	2022-10-24 downloaded from the CCDC.
;
_cell_angle_alpha 90
_cell_angle_beta 117.199(4)
_cell_angle_gamma 90
_cell_formula_units_Z 4
_cell_length_a 24.7989(7)
_cell_length_b 13.3737(3)
_cell_length_c 22.8232(6)
_cell_measurement_reflns_used 12575
_cell_measurement_temperature 180.00(10)
_cell_measurement_theta_max 29.2850
_cell_measurement_theta_min 2.2550
_cell_volume 6732.4(4)
_computing_cell_refinement 'CrysAlisPro 1.171.39.33c (Rigaku OD, 2017)'
_computing_data_collection 'CrysAlisPro 1.171.39.33c (Rigaku OD, 2017)'
_computing_data_reduction 'CrysAlisPro 1.171.39.33c (Rigaku OD, 2017)'
_computing_molecular_graphics 'Olex2 1.3 (Dolomanov et al., 2009)'
_computing_publication_material 'Olex2 1.3 (Dolomanov et al., 2009)'
_computing_structure_refinement 'SHELXL 2018/3 (Sheldrick, 2015)'
_computing_structure_solution 'SHELXT 2014/5 (Sheldrick, 2014)'
_diffrn_ambient_environment N~2~
_diffrn_ambient_temperature 180.00(10)
_diffrn_detector 'CCD plate'
_diffrn_measured_fraction_theta_full 0.998
_diffrn_measured_fraction_theta_max 0.997
_diffrn_measurement_details
;
List of Runs (angles in degrees, time in seconds):

  # Type    Start    End  Width  t~exp~   \w     \q     \k     \f   Frames
#--------------------------------------------------------------------------
  1  \w    -26.00  90.00   0.50    7.42    --   12.90  77.00 -60.00  232
  2  \w    -18.00  28.00   0.50    7.42    --   12.90  77.00  30.00   92
  3  \w     62.00 101.00   0.50    7.42    --   12.90  77.00  30.00   78
  4  \w    -71.00   0.00   0.50    7.42    --   12.90 -77.00   0.00  142
  5  \w    -27.00  29.00   0.50    7.42    --   12.90 -57.00-150.00  112
;
_diffrn_measurement_device 'four-circle diffractometer'
_diffrn_measurement_device_type 'XtaLAB AFC12 (RINC): Kappa single'
_diffrn_measurement_method '\w scans'
_diffrn_orient_matrix_type 'CrysAlisPro convention (1999,Acta A55,543-557)'
_diffrn_orient_matrix_UB_11 -0.0239723000
_diffrn_orient_matrix_UB_12 0.0085275000
_diffrn_orient_matrix_UB_13 -0.0320234000
_diffrn_orient_matrix_UB_21 -0.0016828000
_diffrn_orient_matrix_UB_22 0.0505630000
_diffrn_orient_matrix_UB_23 0.0084435000
_diffrn_orient_matrix_UB_31 0.0213716000
_diffrn_orient_matrix_UB_32 0.0135743000
_diffrn_orient_matrix_UB_33 -0.0111731000
_diffrn_radiation_monochromator mirror
_diffrn_radiation_probe x-ray
_diffrn_radiation_type 'Mo K\a'
_diffrn_radiation_wavelength 0.71073
_diffrn_reflns_av_R_equivalents 0.0250
_diffrn_reflns_av_unetI/netI 0.0287
_diffrn_reflns_Laue_measured_fraction_full 0.998
_diffrn_reflns_Laue_measured_fraction_max 0.997
_diffrn_reflns_limit_h_max 32
_diffrn_reflns_limit_h_min -32
_diffrn_reflns_limit_k_max 15
_diffrn_reflns_limit_k_min -17
_diffrn_reflns_limit_l_max 29
_diffrn_reflns_limit_l_min -29
_diffrn_reflns_number 25916
_diffrn_reflns_point_group_measured_fraction_full 0.998
_diffrn_reflns_point_group_measured_fraction_max 0.997
_diffrn_reflns_theta_full 26.000
_diffrn_reflns_theta_max 27.485
_diffrn_reflns_theta_min 2.006
_diffrn_source 'Rotating-anode X-ray tube'
_diffrn_source_type 'Rigaku (Mo) X-ray Source'
_exptl_absorpt_coefficient_mu 0.692
_exptl_absorpt_correction_T_max 1.00000
_exptl_absorpt_correction_T_min 0.57027
_exptl_absorpt_correction_type multi-scan
_exptl_absorpt_process_details
;
CrysAlisPro 1.171.39.33c (Rigaku Oxford Diffraction, 2017)
Empirical absorption correction using spherical harmonics,
 implemented in SCALE3 ABSPACK scaling algorithm.
;
_exptl_crystal_colour brown
_exptl_crystal_colour_primary brown
_exptl_crystal_density_diffrn 1.204
_exptl_crystal_description block
_exptl_crystal_F_000 2636
_exptl_crystal_size_max 0.22
_exptl_crystal_size_mid 0.22
_exptl_crystal_size_min 0.21
_refine_diff_density_max 1.048
_refine_diff_density_min -0.846
_refine_diff_density_rms 0.072
_refine_ls_extinction_method none
_refine_ls_goodness_of_fit_ref 1.052
_refine_ls_hydrogen_treatment mixed
_refine_ls_matrix_type full
_refine_ls_number_parameters 385
_refine_ls_number_reflns 7712
_refine_ls_number_restraints 358
_refine_ls_restrained_S_all 1.127
_refine_ls_R_factor_all 0.0587
_refine_ls_R_factor_gt 0.0482
_refine_ls_shift/su_max 0.001
_refine_ls_shift/su_mean 0.000
_refine_ls_structure_factor_coef Fsqd
_refine_ls_weighting_details 'w=1/[\s^2^(Fo^2^)+(0.0703P)^2^+12.9504P] where P=(Fo^2^+2Fc^2^)/3'
_refine_ls_weighting_scheme calc
_refine_ls_wR_factor_gt 0.1314
_refine_ls_wR_factor_ref 0.1375
_reflns_Friedel_coverage 0.000
_reflns_number_gt 6497
_reflns_number_total 7712
_reflns_threshold_expression 'I > 2\s(I)'
_cod_data_source_file d2dt03320h2.cif
_cod_data_source_block exp_9511
_cod_database_code 7711674
_shelx_shelxl_version_number 2018/3
_chemical_oxdiff_formula 'C H N P Co O Br'
_shelx_space_group_comment
;
The symmetry employed for this shelxl refinement is uniquely defined
by the following loop, which should always be used as a source of
symmetry information in preference to the above space-group names.
They are only intended as comments.
;
_shelx_estimated_absorpt_t_max 0.868
_shelx_estimated_absorpt_t_min 0.863
_reflns_odcompleteness_completeness 99.75
_reflns_odcompleteness_iscentric 1
_reflns_odcompleteness_theta 27.42
_olex2_refinement_description
;
1. Fixed Uiso
 At 1.2 times of:
  All C(H) groups, All C(H,H) groups
2. Restrained distances
 C29-C30
 1.54 with sigma of 0.02
 O2-C29
 1.45 with sigma of 0.02
 O1A-C25A = O1A-C28A
 1.45 with sigma of 0.02
 C28A-C27A = C26A-C27A = C26A-C25A
 1.54 with sigma of 0.01
 O1-C25 = O1-C28
 1.45 with sigma of 0.02
 C25-C26 = C27-C26 = C27-C28
 1.54 with sigma of 0.01
 O1A-C26A
 2.5 with sigma of 0.04
 O1A-C27A
 2.5 with sigma of 0.04
 C28A-C26A
 2.5 with sigma of 0.04
 C27A-C25A
 2.5 with sigma of 0.04
 C28A-C25A
 2.5 with sigma of 0.04
 O1-C26
 2.5 with sigma of 0.04
 O1-C27
 2.5 with sigma of 0.04
 C25-C28
 2.5 with sigma of 0.04
 C25-C27
 2.5 with sigma of 0.04
 C28-C26
 2.5 with sigma of 0.04
3. Uiso/Uaniso restraints and constraints
C1 \\sim C2 \\sim C3 \\sim C4 \\sim C5 \\sim C6: within 2A with sigma of 0.005
and sigma for terminal atoms of 0.01 within 2A
: within 2A with sigma of 0.005 and sigma for terminal atoms of 0.01 within 2A
C13 \\sim C14 \\sim C15 \\sim C16 \\sim C17 \\sim C18: within 2A with sigma of
0.005 and sigma for terminal atoms of 0.01 within 2A
C7 \\sim C8 \\sim C9 \\sim C10 \\sim C11 \\sim C12: within 2A with sigma of
0.005 and sigma for terminal atoms of 0.01 within 2A
C29 \\sim C30: within 2A with sigma of 0.005 and sigma for terminal atoms of
0.01 within 2A
O2 \\sim C29 \\sim C30: within 2A with sigma of 0.005 and sigma for terminal
atoms of 0.01 within 2A
: within 2A with sigma of 0.005 and sigma for terminal atoms of 0.01 within 2A
O1A \\sim C25A \\sim C26A \\sim C27A \\sim C28A: within 2A with sigma of 0.005
and sigma for terminal atoms of 0.01 within 2A
O1 \\sim C25 \\sim C26 \\sim C27 \\sim C28: within 2A with sigma of 0.005 and
sigma for terminal atoms of 0.01 within 2A
: within 2A with sigma of 0.005 and sigma for terminal atoms of 0.01 within 2A
C19 \\sim C20 \\sim C21 \\sim C22 \\sim C23 \\sim C24: within 2A with sigma of
0.001 and sigma for terminal atoms of 0.002 within 2A
Uanis(C13) \\sim Ueq, Uanis(C14) \\sim Ueq, Uanis(C15) \\sim Ueq, Uanis(C16)
\\sim Ueq, Uanis(C17) \\sim Ueq, Uanis(C18) \\sim Ueq: with sigma of 0.1 and
sigma for terminal atoms of 0.2
Uanis(C2) \\sim Ueq, Uanis(C1) \\sim Ueq, Uanis(C6) \\sim Ueq, Uanis(C5) \\sim
Ueq, Uanis(C4) \\sim Ueq, Uanis(C3) \\sim Ueq: with sigma of 0.1 and sigma for
terminal atoms of 0.2
Uanis(C7) \\sim Ueq, Uanis(C12) \\sim Ueq, Uanis(C11) \\sim Ueq, Uanis(C8)
\\sim Ueq, Uanis(C9) \\sim Ueq, Uanis(C10) \\sim Ueq: with sigma of 0.1 and
sigma for terminal atoms of 0.2
Uanis(C24) \\sim Ueq, Uanis(C23) \\sim Ueq: with sigma of 0.1 and sigma for
terminal atoms of 0.2
Uanis(C23) \\sim Ueq, Uanis(C24) \\sim Ueq: with sigma of 0.005 and sigma for
terminal atoms of 0.01
4. Others
 Sof(O1A)=Sof(C25A)=Sof(H25C)=Sof(H25D)=Sof(C26A)=Sof(H26C)=Sof(H26D)=
 Sof(C27A)=Sof(H27C)=Sof(H27D)=Sof(C28A)=Sof(H28C)=Sof(H28D)=1-FVAR(1)
 Sof(O1)=Sof(C25)=Sof(H25A)=Sof(H25B)=Sof(C26)=Sof(H26A)=Sof(H26B)=Sof(C27)=
 Sof(H27A)=Sof(H27B)=Sof(C28)=Sof(H28B)=Sof(H28A)=FVAR(1)
5.a Ternary CH refined with riding coordinates:
 C1(H1A), C7(H7), C13(H13), C19(H19)
5.b Secondary CH2 refined with riding coordinates:
 C2(H2A,H2B), C3(H3A,H3B), C4(H4A,H4B), C5(H5A,H5B), C6(H6A,H6B), C8(H8B,H8A),
 C9(H9A,H9B), C10(H10A,H10B), C11(H11A,H11B), C12(H12A,H12B), C14(H14A,H14B),
 C15(H15A,H15B), C16(H16A,H16B), C17(H17A,H17B), C18(H18A,H18B), C20(H20A,H20B),
  C21(H21A,H21B), C22(H22A,H22B), C23(H23A,H23B), C24(H24A,H24B), C25(H25A,
 H25B), C25A(H25C,H25D), C26(H26A,H26B), C26A(H26C,H26D), C27(H27A,H27B),
 C27A(H27C,H27D), C28(H28B,H28A), C28A(H28C,H28D), C29(H29B,H29A), C30(H30A,
 H30B)
;
_olex2_submission_special_instructions 'No special instructions were received'
_oxdiff_exptl_absorpt_empirical_details
;
Empirical correction (ABSPACK) includes:
- Absorption correction using spherical harmonics
- Frame scaling
;
_oxdiff_exptl_absorpt_empirical_full_max 1.337
_oxdiff_exptl_absorpt_empirical_full_min 0.749

loop_
_space_group_symop_operation_xyz
'x, y, z'
'-x+1/2, y, -z'
'x+1/2, y+1/2, z+1/2'
'-x+1, y+1/2, -z+1/2'
'-x, -y, -z'
'x-1/2, -y, z'
'-x+1/2, -y+1/2, -z+1/2'
'x, -y+1/2, z+1/2'

loop_
_atom_site_label
_atom_site_type_symbol
_atom_site_fract_x
_atom_site_fract_y
_atom_site_fract_z
_atom_site_U_iso_or_equiv
_atom_site_adp_type
_atom_site_occupancy
_atom_site_site_symmetry_order
_atom_site_calc_flag
_atom_site_refinement_flags_posn
_atom_site_refinement_flags_adp
_atom_site_refinement_flags_occupancy
_atom_site_disorder_assembly
_atom_site_disorder_group
Co1 Co 0.45602(2) 0.45060(2) 0.46118(2) 0.02490(10) Uani 1 1 d . . . . .
K1 K 0.250000 0.45096(12) 0.500000 0.0815(4) Uani 1 2 d S T P . .
P1 P 0.44586(3) 0.35238(5) 0.38071(3) 0.03029(15) Uani 1 1 d . . . . .
H1 H 0.4867(13) 0.356(2) 0.3611(14) 0.040(8) Uiso 1 1 d . . . . .
O1 O 0.3178(6) 0.5482(10) 0.6113(6) 0.126(3) Uani 0.625(12) 1 d D U P A 1
O1A O 0.3141(7) 0.5546(9) 0.6178(7) 0.064(3) Uani 0.375(12) 1 d D U P A 2
N1 N 0.38516(9) 0.43855(16) 0.46158(10) 0.0335(5) Uani 1 1 d . . . . .
C1 C 0.45022(13) 0.21521(19) 0.39749(13) 0.0386(6) Uani 1 1 d . U . . .
H1A H 0.485384 0.206465 0.440702 0.046 Uiso 1 1 calc R U . . .
P2 P 0.47227(3) 0.60643(4) 0.44601(3) 0.02667(14) Uani 1 1 d . . . . .
O2 O 0.250000 0.2480(4) 0.500000 0.0944(13) Uani 1 2 d DS TU P A .
N2 N 0.34049(11) 0.4320(2) 0.46331(13) 0.0507(6) Uani 1 1 d . . . . .
C2 C 0.46303(18) 0.1503(2) 0.35046(17) 0.0579(8) Uani 1 1 d . U . . .
H2A H 0.498812 0.175024 0.348219 0.069 Uiso 1 1 calc R U . . .
H2B H 0.429116 0.154262 0.306659 0.069 Uiso 1 1 calc R U . . .
C3 C 0.4730(2) 0.0418(2) 0.3734(2) 0.0720(10) Uani 1 1 d . U . . .
H3A H 0.477039 0.000769 0.340545 0.086 Uiso 1 1 calc R U . . .
H3B H 0.510368 0.036568 0.414117 0.086 Uiso 1 1 calc R U . . .
C4 C 0.4208(2) 0.0033(3) 0.3842(2) 0.0808(11) Uani 1 1 d . U . . .
H4A H 0.384623 -0.000114 0.342187 0.097 Uiso 1 1 calc R U . . .
H4B H 0.430077 -0.063995 0.402003 0.097 Uiso 1 1 calc R U . . .
C5 C 0.4082(2) 0.0677(3) 0.4303(2) 0.0704(10) Uani 1 1 d . U . . .
H5A H 0.442690 0.065728 0.473776 0.084 Uiso 1 1 calc R U . . .
H5B H 0.373183 0.042124 0.433667 0.084 Uiso 1 1 calc R U . . .
C6 C 0.39635(15) 0.1760(2) 0.40542(17) 0.0516(7) Uani 1 1 d . U . . .
H6A H 0.360077 0.178921 0.363438 0.062 Uiso 1 1 calc R U . . .
H6B H 0.389939 0.217508 0.436550 0.062 Uiso 1 1 calc R U . . .
C7 C 0.37877(13) 0.3656(2) 0.29776(13) 0.0409(6) Uani 1 1 d . U . . .
H7 H 0.373723 0.302724 0.273771 0.049 Uiso 1 1 calc R U . . .
C8 C 0.38928(17) 0.4488(3) 0.25855(15) 0.0556(8) Uani 1 1 d . U . . .
H8B H 0.424468 0.432521 0.252382 0.067 Uiso 1 1 calc R U . . .
H8A H 0.397787 0.510613 0.283433 0.067 Uiso 1 1 calc R U . . .
C9 C 0.3345(2) 0.4644(3) 0.19109(17) 0.0713(10) Uani 1 1 d . U . . .
H9A H 0.341866 0.521338 0.169432 0.086 Uiso 1 1 calc R U . . .
H9B H 0.329236 0.405861 0.163881 0.086 Uiso 1 1 calc R U . . .
C10 C 0.27775(19) 0.4819(3) 0.19749(18) 0.0767(11) Uani 1 1 d . U . . .
H10A H 0.243533 0.486747 0.153956 0.092 Uiso 1 1 calc R U . . .
H10B H 0.281107 0.544744 0.220103 0.092 Uiso 1 1 calc R U . . .
C11 C 0.26663(16) 0.3981(3) 0.23532(16) 0.0663(9) Uani 1 1 d . U . . .
H11A H 0.259758 0.336125 0.210848 0.080 Uiso 1 1 calc R U . . .
H11B H 0.230573 0.412739 0.240191 0.080 Uiso 1 1 calc R U . . .
C12 C 0.32055(13) 0.3857(2) 0.30307(14) 0.0486(7) Uani 1 1 d . U . . .
H12A H 0.312941 0.330523 0.325882 0.058 Uiso 1 1 calc R U . . .
H12B H 0.325439 0.445917 0.328714 0.058 Uiso 1 1 calc R U . . .
C13 C 0.49514(12) 0.6570(2) 0.38365(13) 0.0355(5) Uani 1 1 d . U . . .
H13 H 0.458041 0.670347 0.342934 0.043 Uiso 1 1 calc R U . . .
C14 C 0.53249(14) 0.5826(2) 0.36781(14) 0.0426(6) Uani 1 1 d . U . . .
H14A H 0.569580 0.568118 0.407435 0.051 Uiso 1 1 calc R U . . .
H14B H 0.509960 0.520697 0.352571 0.051 Uiso 1 1 calc R U . . .
C15 C 0.54795(18) 0.6225(3) 0.31569(19) 0.0638(8) Uani 1 1 d . U . . .
H15A H 0.510938 0.634127 0.275399 0.077 Uiso 1 1 calc R U . . .
H15B H 0.571853 0.573382 0.306457 0.077 Uiso 1 1 calc R U . . .
C16 C 0.5836(2) 0.7199(3) 0.3382(2) 0.0714(9) Uani 1 1 d . U . . .
H16A H 0.622433 0.706954 0.375955 0.086 Uiso 1 1 calc R U . . .
H16B H 0.591142 0.746377 0.303088 0.086 Uiso 1 1 calc R U . . .
C17 C 0.54864(19) 0.7962(3) 0.3567(2) 0.0673(9) Uani 1 1 d . U . . .
H17A H 0.573565 0.855225 0.374607 0.081 Uiso 1 1 calc R U . . .
H17B H 0.512577 0.816038 0.317433 0.081 Uiso 1 1 calc R U . . .
C18 C 0.53061(15) 0.7558(2) 0.40619(17) 0.0489(7) Uani 1 1 d . U . . .
H18A H 0.505736 0.804855 0.413901 0.059 Uiso 1 1 calc R U . . .
H18B H 0.566714 0.744847 0.447520 0.059 Uiso 1 1 calc R U . . .
C19 C 0.41397(13) 0.7034(2) 0.43673(15) 0.0439(5) Uani 1 1 d . U . . .
H19 H 0.432234 0.769258 0.439367 0.053 Uiso 1 1 calc R U . . .
C20 C 0.35698(14) 0.6966(3) 0.36984(16) 0.0522(5) Uani 1 1 d . U . . .
H20A H 0.368607 0.703639 0.334833 0.063 Uiso 1 1 calc R U . . .
H20B H 0.338682 0.631193 0.365598 0.063 Uiso 1 1 calc R U . . .
C21 C 0.31046(16) 0.7766(3) 0.36183(18) 0.0603(5) Uani 1 1 d . U . . .
H21A H 0.274086 0.765166 0.320827 0.072 Uiso 1 1 calc R U . . .
H21B H 0.326521 0.841509 0.358954 0.072 Uiso 1 1 calc R U . . .
C22 C 0.29358(16) 0.7780(3) 0.41876(18) 0.0617(6) Uani 1 1 d . U . . .
H22A H 0.267547 0.834839 0.413819 0.074 Uiso 1 1 calc R U . . .
H22B H 0.271441 0.717602 0.417568 0.074 Uiso 1 1 calc R U . . .
C23 C 0.35043(15) 0.7848(3) 0.48445(17) 0.0574(5) Uani 1 1 d . U . . .
H23A H 0.339518 0.781329 0.520151 0.069 Uiso 1 1 calc R U . . .
H23B H 0.370426 0.848343 0.487494 0.069 Uiso 1 1 calc R U . . .
C24 C 0.39419(14) 0.6980(2) 0.49089(16) 0.0473(5) Uani 1 1 d . U . . .
H24A H 0.429620 0.701498 0.533588 0.057 Uiso 1 1 calc R U . . .
H24B H 0.374146 0.634628 0.488105 0.057 Uiso 1 1 calc R U . . .
C25 C 0.3650(6) 0.6264(11) 0.6334(6) 0.135(3) Uani 0.625(12) 1 d D U P A 1
H25A H 0.357268 0.671528 0.597138 0.162 Uiso 0.625(12) 1 calc R U P A 1
H25B H 0.404303 0.595674 0.646792 0.162 Uiso 0.625(12) 1 calc R U P A 1
C25A C 0.3543(6) 0.6236(11) 0.6123(5) 0.074(3) Uani 0.375(12) 1 d D U P A 2
H25C H 0.332261 0.680029 0.585278 0.089 Uiso 0.375(12) 1 calc R U P A 2
H25D H 0.377184 0.592188 0.592297 0.089 Uiso 0.375(12) 1 calc R U P A 2
C26 C 0.3656(6) 0.6843(10) 0.6900(5) 0.149(3) Uani 0.625(12) 1 d D U P A 1
H26A H 0.345584 0.748551 0.676249 0.178 Uiso 0.625(12) 1 calc R U P A 1
H26B H 0.406391 0.693791 0.725150 0.178 Uiso 0.625(12) 1 calc R U P A 1
C26A C 0.3969(6) 0.6579(11) 0.6824(5) 0.087(3) Uani 0.375(12) 1 d D U P A 2
H26C H 0.433816 0.618548 0.701006 0.104 Uiso 0.375(12) 1 calc R U P A 2
H26D H 0.407350 0.727915 0.683007 0.104 Uiso 0.375(12) 1 calc R U P A 2
C27 C 0.3288(7) 0.6107(11) 0.7096(6) 0.151(3) Uani 0.625(12) 1 d D U P A 1
H27A H 0.354111 0.588161 0.754281 0.181 Uiso 0.625(12) 1 calc R U P A 1
H27B H 0.294588 0.646213 0.709382 0.181 Uiso 0.625(12) 1 calc R U P A 1
C27A C 0.3609(6) 0.6414(9) 0.7200(6) 0.079(3) Uani 0.375(12) 1 d D U P A 2
H27C H 0.339173 0.701493 0.720374 0.095 Uiso 0.375(12) 1 calc R U P A 2
H27D H 0.387091 0.621242 0.765009 0.095 Uiso 0.375(12) 1 calc R U P A 2
C28 C 0.3048(6) 0.5184(12) 0.6647(6) 0.137(3) Uani 0.625(12) 1 d D U P A 1
H28B H 0.326474 0.458132 0.686417 0.165 Uiso 0.625(12) 1 calc R U P A 1
H28A H 0.261670 0.508693 0.649710 0.165 Uiso 0.625(12) 1 calc R U P A 1
C28A C 0.3164(6) 0.5565(9) 0.6812(6) 0.067(3) Uani 0.375(12) 1 d D U P A 2
H28C H 0.330670 0.492883 0.703362 0.081 Uiso 0.375(12) 1 calc R U P A 2
H28D H 0.276453 0.569618 0.677507 0.081 Uiso 0.375(12) 1 calc R U P A 2
C29 C 0.2183(2) 0.1848(4) 0.5244(3) 0.0966(13) Uani 1 1 d D U . . .
H29B H 0.176250 0.205493 0.506680 0.116 Uiso 1 1 calc R U . A .
H29A H 0.236686 0.188356 0.572057 0.116 Uiso 1 1 calc R U . . .
C30 C 0.2222(3) 0.0804(5) 0.5027(3) 0.1067(15) Uani 1 1 d D U . . .
H30A H 0.223728 0.031898 0.535054 0.128 Uiso 1 1 calc R U . . .
H30B H 0.187753 0.065432 0.460669 0.128 Uiso 1 1 calc R U . . .

loop_
_atom_site_aniso_label
_atom_site_aniso_U_11
_atom_site_aniso_U_22
_atom_site_aniso_U_33
_atom_site_aniso_U_23
_atom_site_aniso_U_13
_atom_site_aniso_U_12
Co1 0.02246(16) 0.02490(17) 0.02620(17) 0.00336(12) 0.01014(13) 0.00173(11)
K1 0.0614(7) 0.1187(12) 0.0899(9) 0.000 0.0566(7) 0.000
P1 0.0311(3) 0.0277(3) 0.0291(3) 0.0013(2) 0.0112(2) 0.0038(2)
O1 0.090(4) 0.223(7) 0.090(4) -0.006(4) 0.063(3) -0.001(4)
O1A 0.085(5) 0.067(4) 0.061(4) 0.002(3) 0.051(3) -0.001(3)
N1 0.0288(10) 0.0365(11) 0.0345(11) 0.0020(9) 0.0138(9) -0.0010(9)
C1 0.0464(14) 0.0274(12) 0.0378(12) 0.0011(10) 0.0156(11) 0.0054(10)
P2 0.0258(3) 0.0255(3) 0.0277(3) 0.0058(2) 0.0113(2) 0.0032(2)
O2 0.073(2) 0.120(3) 0.112(3) 0.000 0.061(2) 0.000
N2 0.0352(12) 0.0683(17) 0.0541(15) 0.0027(13) 0.0252(11) -0.0044(12)
C2 0.079(2) 0.0367(14) 0.0574(17) -0.0029(13) 0.0303(15) 0.0126(14)
C3 0.091(2) 0.0362(16) 0.079(2) -0.0011(15) 0.0303(19) 0.0146(16)
C4 0.088(2) 0.0326(15) 0.097(2) 0.0055(17) 0.021(2) 0.0003(16)
C5 0.073(2) 0.0414(16) 0.087(2) 0.0139(16) 0.0288(18) -0.0075(15)
C6 0.0550(16) 0.0358(14) 0.0598(17) 0.0051(13) 0.0226(14) -0.0032(12)
C7 0.0448(14) 0.0391(13) 0.0305(12) -0.0035(10) 0.0099(11) 0.0064(11)
C8 0.0665(18) 0.0533(17) 0.0345(13) 0.0067(12) 0.0123(13) 0.0032(14)
C9 0.084(2) 0.068(2) 0.0388(15) 0.0107(15) 0.0082(16) 0.0116(18)
C10 0.077(2) 0.072(2) 0.0450(16) 0.0012(16) -0.0031(16) 0.0290(18)
C11 0.0524(17) 0.073(2) 0.0470(16) -0.0089(15) -0.0001(14) 0.0201(16)
C12 0.0426(14) 0.0516(16) 0.0387(13) -0.0037(12) 0.0074(11) 0.0105(12)
C13 0.0381(12) 0.0361(12) 0.0339(12) 0.0108(10) 0.0179(10) -0.0005(10)
C14 0.0511(15) 0.0414(14) 0.0439(13) 0.0029(11) 0.0291(12) -0.0016(12)
C15 0.075(2) 0.0673(19) 0.0654(18) 0.0022(16) 0.0467(16) -0.0022(16)
C16 0.081(2) 0.074(2) 0.079(2) 0.0065(18) 0.0533(18) -0.0089(18)
C17 0.078(2) 0.0591(19) 0.077(2) 0.0098(17) 0.0458(17) -0.0076(17)
C18 0.0575(16) 0.0386(14) 0.0623(16) 0.0038(13) 0.0374(14) -0.0042(13)
C19 0.0391(8) 0.0437(9) 0.0529(10) 0.0094(8) 0.0245(8) 0.0123(8)
C20 0.0439(9) 0.0511(10) 0.0581(10) 0.0095(8) 0.0202(8) 0.0144(8)
C21 0.0492(9) 0.0575(10) 0.0658(10) 0.0099(9) 0.0190(9) 0.0140(9)
C22 0.0504(9) 0.0589(10) 0.0688(10) 0.0074(9) 0.0213(9) 0.0138(9)
C23 0.0490(9) 0.0561(10) 0.0648(10) 0.0055(9) 0.0240(8) 0.0118(8)
C24 0.0414(9) 0.0483(9) 0.0566(10) 0.0070(8) 0.0260(8) 0.0115(8)
C25 0.096(4) 0.221(8) 0.101(5) -0.011(5) 0.055(4) 0.002(5)
C25A 0.089(5) 0.072(5) 0.074(4) 0.005(4) 0.048(4) 0.001(4)
C26 0.105(5) 0.229(8) 0.109(5) -0.021(5) 0.046(4) 0.000(5)
C26A 0.094(5) 0.086(5) 0.082(5) -0.001(4) 0.041(4) -0.003(4)
C27 0.115(5) 0.233(8) 0.103(5) -0.014(5) 0.048(4) -0.004(5)
C27A 0.091(5) 0.081(5) 0.071(4) 0.001(4) 0.041(4) -0.010(4)
C28 0.102(4) 0.230(8) 0.093(5) -0.009(5) 0.056(4) -0.007(5)
C28A 0.088(5) 0.071(5) 0.061(4) 0.001(4) 0.050(4) -0.005(4)
C29 0.082(2) 0.127(3) 0.096(3) 0.021(2) 0.054(2) 0.011(2)
C30 0.106(3) 0.130(4) 0.087(3) 0.019(3) 0.046(3) -0.008(3)

loop_
_atom_type_symbol
_atom_type_description
_atom_type_scat_dispersion_real
_atom_type_scat_dispersion_imag
_atom_type_scat_source
C C 0.0033 0.0016 'International Tables Vol C Tables 4.2.6.8 and 6.1.1.4'
H H 0.0000 0.0000 'International Tables Vol C Tables 4.2.6.8 and 6.1.1.4'
Co Co 0.3494 0.9721 'International Tables Vol C Tables 4.2.6.8 and 6.1.1.4'
K K 0.2009 0.2494 'International Tables Vol C Tables 4.2.6.8 and 6.1.1.4'
N N 0.0061 0.0033 'International Tables Vol C Tables 4.2.6.8 and 6.1.1.4'
O O 0.0106 0.0060 'International Tables Vol C Tables 4.2.6.8 and 6.1.1.4'
P P 0.1023 0.0942 'International Tables Vol C Tables 4.2.6.8 and 6.1.1.4'

loop_
_geom_angle_atom_site_label_1
_geom_angle_atom_site_label_2
_geom_angle_atom_site_label_3
_geom_angle
_geom_angle_site_symmetry_1
_geom_angle_site_symmetry_3
_geom_angle_publ_flag
P1 Co1 Co1 130.64(3) . 5_666 ?
P1 Co1 P2 109.63(3) . 5_666 ?
P1 Co1 P2 113.66(3) . . ?
N1 Co1 Co1 126.74(7) . 5_666 ?
N1 Co1 P1 102.54(7) . . ?
N1 Co1 P2 110.13(7) . . ?
N1 Co1 P2 109.44(7) . 5_666 ?
P2 Co1 Co1 55.386(19) 5_666 5_666 ?
P2 Co1 Co1 55.687(19) . 5_666 ?
P2 Co1 P2 111.07(2) . 5_666 ?
O1 K1 O1 121.4(6) 2_556 . ?
O1 K1 O1A 120.8(2) . 2_556 ?
O1 K1 O1A 3.8(6) 2_556 2_556 ?
O1 K1 O2 119.3(3) 2_556 . ?
O1 K1 O2 119.3(3) . . ?
O1 K1 N2 95.1(3) . . ?
O1 K1 N2 90.1(3) . 2_556 ?
O1 K1 N2 95.1(3) 2_556 2_556 ?
O1 K1 N2 90.1(3) 2_556 . ?
O2 K1 O1A 119.8(3) . . ?
O2 K1 O1A 119.8(3) . 2_556 ?
O2 K1 N2 84.70(7) . . ?
O2 K1 N2 84.70(7) . 2_556 ?
N2 K1 O1A 86.4(3) . 2_556 ?
N2 K1 O1A 98.9(3) . . ?
N2 K1 O1A 86.4(3) 2_556 . ?
N2 K1 O1A 98.9(3) 2_556 2_556 ?
N2 K1 N2 169.40(14) 2_556 . ?
Co1 P1 H1 117.9(13) . . ?
C1 P1 Co1 116.51(9) . . ?
C1 P1 H1 97.2(13) . . ?
C1 P1 C7 103.99(13) . . ?
C7 P1 Co1 120.19(9) . . ?
C7 P1 H1 97.0(13) . . ?
C25 O1 K1 136.8(8) . . ?
C28 O1 K1 112.5(8) . . ?
C28 O1 C25 110.7(10) . . ?
C25A O1A K1 110.8(8) . . ?
C25A O1A C28A 112.3(10) . . ?
C28A O1A K1 136.9(8) . . ?
N2 N1 Co1 178.3(2) . . ?
P1 C1 H1A 105.4 . . ?
C2 C1 P1 115.3(2) . . ?
C2 C1 H1A 105.4 . . ?
C6 C1 P1 113.02(19) . . ?
C6 C1 H1A 105.4 . . ?
C6 C1 C2 111.4(3) . . ?
Co1 P2 Co1 68.93(2) . 5_666 ?
C13 P2 Co1 117.70(9) . 5_666 ?
C13 P2 Co1 127.23(9) . . ?
C19 P2 Co1 126.31(10) . 5_666 ?
C19 P2 Co1 119.24(10) . . ?
C19 P2 C13 98.57(12) . . ?
C29 O2 K1 126.3(3) 2_556 . ?
C29 O2 K1 126.2(3) . . ?
C29 O2 C29 107.5(6) . 2_556 ?
N1 N2 K1 162.9(2) . . ?
C1 C2 H2A 109.5 . . ?
C1 C2 H2B 109.5 . . ?
C1 C2 C3 110.8(3) . . ?
H2A C2 H2B 108.1 . . ?
C3 C2 H2A 109.5 . . ?
C3 C2 H2B 109.5 . . ?
C2 C3 H3A 109.4 . . ?
C2 C3 H3B 109.4 . . ?
H3A C3 H3B 108.0 . . ?
C4 C3 C2 111.3(3) . . ?
C4 C3 H3A 109.4 . . ?
C4 C3 H3B 109.4 . . ?
C3 C4 H4A 109.0 . . ?
C3 C4 H4B 109.0 . . ?
H4A C4 H4B 107.8 . . ?
C5 C4 C3 112.7(3) . . ?
C5 C4 H4A 109.0 . . ?
C5 C4 H4B 109.0 . . ?
C4 C5 H5A 109.5 . . ?
C4 C5 H5B 109.5 . . ?
C4 C5 C6 110.5(3) . . ?
H5A C5 H5B 108.1 . . ?
C6 C5 H5A 109.5 . . ?
C6 C5 H5B 109.5 . . ?
C1 C6 C5 109.8(3) . . ?
C1 C6 H6A 109.7 . . ?
C1 C6 H6B 109.7 . . ?
C5 C6 H6A 109.7 . . ?
C5 C6 H6B 109.7 . . ?
H6A C6 H6B 108.2 . . ?
P1 C7 H7 108.1 . . ?
C8 C7 P1 110.6(2) . . ?
C8 C7 H7 108.1 . . ?
C8 C7 C12 109.9(3) . . ?
C12 C7 P1 111.82(19) . . ?
C12 C7 H7 108.1 . . ?
C7 C8 H8B 109.2 . . ?
C7 C8 H8A 109.2 . . ?
C7 C8 C9 112.2(3) . . ?
H8B C8 H8A 107.9 . . ?
C9 C8 H8B 109.2 . . ?
C9 C8 H8A 109.2 . . ?
C8 C9 H9A 109.4 . . ?
C8 C9 H9B 109.4 . . ?
H9A C9 H9B 108.0 . . ?
C10 C9 C8 111.4(3) . . ?
C10 C9 H9A 109.4 . . ?
C10 C9 H9B 109.4 . . ?
C9 C10 H10A 109.4 . . ?
C9 C10 H10B 109.4 . . ?
C9 C10 C11 111.3(3) . . ?
H10A C10 H10B 108.0 . . ?
C11 C10 H10A 109.4 . . ?
C11 C10 H10B 109.4 . . ?
C10 C11 H11A 109.5 . . ?
C10 C11 H11B 109.5 . . ?
C10 C11 C12 110.8(3) . . ?
H11A C11 H11B 108.1 . . ?
C12 C11 H11A 109.5 . . ?
C12 C11 H11B 109.5 . . ?
C7 C12 H12A 109.4 . . ?
C7 C12 H12B 109.4 . . ?
C11 C12 C7 111.2(3) . . ?
C11 C12 H12A 109.4 . . ?
C11 C12 H12B 109.4 . . ?
H12A C12 H12B 108.0 . . ?
P2 C13 H13 107.8 . . ?
C14 C13 P2 111.95(18) . . ?
C14 C13 H13 107.8 . . ?
C14 C13 C18 109.0(2) . . ?
C18 C13 P2 112.28(19) . . ?
C18 C13 H13 107.8 . . ?
C13 C14 H14A 109.4 . . ?
C13 C14 H14B 109.4 . . ?
H14A C14 H14B 108.0 . . ?
C15 C14 C13 111.2(3) . . ?
C15 C14 H14A 109.4 . . ?
C15 C14 H14B 109.4 . . ?
C14 C15 H15A 109.5 . . ?
C14 C15 H15B 109.5 . . ?
C14 C15 C16 110.7(3) . . ?
H15A C15 H15B 108.1 . . ?
C16 C15 H15A 109.5 . . ?
C16 C15 H15B 109.5 . . ?
C15 C16 H16A 109.5 . . ?
C15 C16 H16B 109.5 . . ?
H16A C16 H16B 108.1 . . ?
C17 C16 C15 110.6(3) . . ?
C17 C16 H16A 109.5 . . ?
C17 C16 H16B 109.5 . . ?
C16 C17 H17A 109.2 . . ?
C16 C17 H17B 109.2 . . ?
H17A C17 H17B 107.9 . . ?
C18 C17 C16 111.9(3) . . ?
C18 C17 H17A 109.2 . . ?
C18 C17 H17B 109.2 . . ?
C13 C18 H18A 109.1 . . ?
C13 C18 H18B 109.1 . . ?
C17 C18 C13 112.4(3) . . ?
C17 C18 H18A 109.1 . . ?
C17 C18 H18B 109.1 . . ?
H18A C18 H18B 107.9 . . ?
P2 C19 H19 107.6 . . ?
C20 C19 P2 112.5(2) . . ?
C20 C19 H19 107.6 . . ?
C24 C19 P2 113.1(2) . . ?
C24 C19 H19 107.6 . . ?
C24 C19 C20 108.2(2) . . ?
C19 C20 H20A 109.1 . . ?
C19 C20 H20B 109.1 . . ?
H20A C20 H20B 107.9 . . ?
C21 C20 C19 112.4(3) . . ?
C21 C20 H20A 109.1 . . ?
C21 C20 H20B 109.1 . . ?
C20 C21 H21A 109.0 . . ?
C20 C21 H21B 109.0 . . ?
C20 C21 C22 113.1(3) . . ?
H21A C21 H21B 107.8 . . ?
C22 C21 H21A 109.0 . . ?
C22 C21 H21B 109.0 . . ?
C21 C22 H22A 109.6 . . ?
C21 C22 H22B 109.6 . . ?
H22A C22 H22B 108.1 . . ?
C23 C22 C21 110.3(3) . . ?
C23 C22 H22A 109.6 . . ?
C23 C22 H22B 109.6 . . ?
C22 C23 H23A 109.7 . . ?
C22 C23 H23B 109.7 . . ?
C22 C23 C24 110.0(3) . . ?
H23A C23 H23B 108.2 . . ?
C24 C23 H23A 109.7 . . ?
C24 C23 H23B 109.7 . . ?
C19 C24 C23 111.0(3) . . ?
C19 C24 H24A 109.4 . . ?
C19 C24 H24B 109.4 . . ?
C23 C24 H24A 109.4 . . ?
C23 C24 H24B 109.4 . . ?
H24A C24 H24B 108.0 . . ?
O1 C25 H25A 109.5 . . ?
O1 C25 H25B 109.5 . . ?
O1 C25 C26 110.7(9) . . ?
H25A C25 H25B 108.1 . . ?
C26 C25 H25A 109.5 . . ?
C26 C25 H25B 109.5 . . ?
O1A C25A H25C 110.5 . . ?
O1A C25A H25D 110.5 . . ?
O1A C25A C26A 106.3(10) . . ?
H25C C25A H25D 108.7 . . ?
C26A C25A H25C 110.5 . . ?
C26A C25A H25D 110.5 . . ?
C25 C26 H26A 112.1 . . ?
C25 C26 H26B 112.1 . . ?
C25 C26 C27 98.4(9) . . ?
H26A C26 H26B 109.7 . . ?
C27 C26 H26A 112.1 . . ?
C27 C26 H26B 112.1 . . ?
C25A C26A H26C 110.9 . . ?
C25A C26A H26D 110.9 . . ?
H26C C26A H26D 108.9 . . ?
C27A C26A C25A 104.3(9) . . ?
C27A C26A H26C 110.9 . . ?
C27A C26A H26D 110.9 . . ?
C26 C27 H27A 108.6 . . ?
C26 C27 H27B 108.6 . . ?
H27A C27 H27B 107.5 . . ?
C28 C27 C26 114.8(9) . . ?
C28 C27 H27A 108.6 . . ?
C28 C27 H27B 108.6 . . ?
C26A C27A H27C 111.0 . . ?
C26A C27A H27D 111.0 . . ?
C26A C27A C28A 103.6(8) . . ?
H27C C27A H27D 109.0 . . ?
C28A C27A H27C 111.0 . . ?
C28A C27A H27D 111.0 . . ?
O1 C28 C27 99.9(10) . . ?
O1 C28 H28B 111.8 . . ?
O1 C28 H28A 111.8 . . ?
C27 C28 H28B 111.8 . . ?
C27 C28 H28A 111.8 . . ?
H28B C28 H28A 109.5 . . ?
O1A C28A C27A 106.3(9) . . ?
O1A C28A H28C 110.5 . . ?
O1A C28A H28D 110.5 . . ?
C27A C28A H28C 110.5 . . ?
C27A C28A H28D 110.5 . . ?
H28C C28A H28D 108.7 . . ?
O2 C29 H29B 110.3 . . ?
O2 C29 H29A 110.3 . . ?
O2 C29 C30 107.0(4) . . ?
H29B C29 H29A 108.6 . . ?
C30 C29 H29B 110.3 . . ?
C30 C29 H29A 110.3 . . ?
C29 C30 H30A 111.0 . . ?
C29 C30 H30B 111.0 . . ?
C30 C30 C29 103.7(3) 2_556 . ?
C30 C30 H30A 111.0 2_556 . ?
C30 C30 H30B 111.0 2_556 . ?
H30A C30 H30B 109.0 . . ?

loop_
_geom_bond_atom_site_label_1
_geom_bond_atom_site_label_2
_geom_bond_distance
_geom_bond_site_symmetry_2
_geom_bond_publ_flag
Co1 Co1 2.4718(6) 5_666 ?
Co1 P1 2.1768(7) . ?
Co1 N1 1.769(2) . ?
Co1 P2 2.1880(6) 5_666 ?
Co1 P2 2.1801(7) . ?
K1 O1 2.658(12) 2_556 ?
K1 O1 2.658(12) . ?
K1 O1A 2.787(13) 2_556 ?
K1 O1A 2.787(13) . ?
K1 O2 2.714(6) . ?
K1 N2 2.742(2) . ?
K1 N2 2.742(2) 2_556 ?
P1 H1 1.28(3) . ?
P1 C1 1.867(3) . ?
P1 C7 1.872(3) . ?
O1 C25 1.476(13) . ?
O1 C28 1.452(12) . ?
O1A C25A 1.407(14) . ?
O1A C28A 1.423(13) . ?
N1 N2 1.130(3) . ?
C1 H1A 0.9800 . ?
C1 C2 1.522(4) . ?
C1 C6 1.521(4) . ?
P2 C13 1.882(2) . ?
P2 C19 1.880(3) . ?
O2 C29 1.429(5) 2_556 ?
O2 C29 1.429(5) . ?
C2 H2A 0.9700 . ?
C2 H2B 0.9700 . ?
C2 C3 1.524(5) . ?
C3 H3A 0.9700 . ?
C3 H3B 0.9700 . ?
C3 C4 1.516(6) . ?
C4 H4A 0.9700 . ?
C4 H4B 0.9700 . ?
C4 C5 1.497(6) . ?
C5 H5A 0.9700 . ?
C5 H5B 0.9700 . ?
C5 C6 1.535(4) . ?
C6 H6A 0.9700 . ?
C6 H6B 0.9700 . ?
C7 H7 0.9800 . ?
C7 C8 1.523(4) . ?
C7 C12 1.527(4) . ?
C8 H8B 0.9700 . ?
C8 H8A 0.9700 . ?
C8 C9 1.532(5) . ?
C9 H9A 0.9700 . ?
C9 H9B 0.9700 . ?
C9 C10 1.498(6) . ?
C10 H10A 0.9700 . ?
C10 H10B 0.9700 . ?
C10 C11 1.515(6) . ?
C11 H11A 0.9700 . ?
C11 H11B 0.9700 . ?
C11 C12 1.522(4) . ?
C12 H12A 0.9700 . ?
C12 H12B 0.9700 . ?
C13 H13 0.9800 . ?
C13 C14 1.511(4) . ?
C13 C18 1.540(4) . ?
C14 H14A 0.9700 . ?
C14 H14B 0.9700 . ?
C14 C15 1.505(4) . ?
C15 H15A 0.9700 . ?
C15 H15B 0.9700 . ?
C15 C16 1.525(6) . ?
C16 H16A 0.9700 . ?
C16 H16B 0.9700 . ?
C16 C17 1.518(6) . ?
C17 H17A 0.9700 . ?
C17 H17B 0.9700 . ?
C17 C18 1.493(4) . ?
C18 H18A 0.9700 . ?
C18 H18B 0.9700 . ?
C19 H19 0.9800 . ?
C19 C20 1.537(4) . ?
C19 C24 1.526(4) . ?
C20 H20A 0.9700 . ?
C20 H20B 0.9700 . ?
C20 C21 1.521(4) . ?
C21 H21A 0.9700 . ?
C21 H21B 0.9700 . ?
C21 C22 1.537(5) . ?
C22 H22A 0.9700 . ?
C22 H22B 0.9700 . ?
C22 C23 1.520(5) . ?
C23 H23A 0.9700 . ?
C23 H23B 0.9700 . ?
C23 C24 1.550(4) . ?
C24 H24A 0.9700 . ?
C24 H24B 0.9700 . ?
C25 H25A 0.9700 . ?
C25 H25B 0.9700 . ?
C25 C26 1.500(9) . ?
C25A H25C 0.9700 . ?
C25A H25D 0.9700 . ?
C25A C26A 1.530(9) . ?
C26 H26A 0.9700 . ?
C26 H26B 0.9700 . ?
C26 C27 1.541(9) . ?
C26A H26C 0.9700 . ?
C26A H26D 0.9700 . ?
C26A C27A 1.510(9) . ?
C27 H27A 0.9700 . ?
C27 H27B 0.9700 . ?
C27 C28 1.539(9) . ?
C27A H27C 0.9700 . ?
C27A H27D 0.9700 . ?
C27A C28A 1.549(9) . ?
C28 H28B 0.9700 . ?
C28 H28A 0.9700 . ?
C28A H28C 0.9700 . ?
C28A H28D 0.9700 . ?
C29 H29B 0.9700 . ?
C29 H29A 0.9700 . ?
C29 C30 1.499(7) . ?
C30 C30 1.442(11) 2_556 ?
C30 H30A 0.9700 . ?
C30 H30B 0.9700 . ?

loop_
_geom_torsion_atom_site_label_1
_geom_torsion_atom_site_label_2
_geom_torsion_atom_site_label_3
_geom_torsion_atom_site_label_4
_geom_torsion
_geom_torsion_site_symmetry_1
_geom_torsion_site_symmetry_2
_geom_torsion_site_symmetry_3
_geom_torsion_site_symmetry_4
_geom_torsion_publ_flag
Co1 P1 C1 C2 -161.5(2) . . . . ?
Co1 P1 C1 C6 68.8(2) . . . . ?
Co1 P1 C7 C8 82.4(2) . . . . ?
Co1 P1 C7 C12 -40.4(2) . . . . ?
Co1 P2 C13 C14 -30.0(2) . . . . ?
Co1 P2 C13 C14 53.6(2) 5_666 . . . ?
Co1 P2 C13 C18 -69.4(2) 5_666 . . . ?
Co1 P2 C13 C18 -153.05(17) . . . . ?
Co1 P2 C19 C20 -157.12(17) 5_666 . . . ?
Co1 P2 C19 C20 -72.9(2) . . . . ?
Co1 P2 C19 C24 50.0(3) . . . . ?
Co1 P2 C19 C24 -34.3(3) 5_666 . . . ?
K1 O1 C25 C26 153.0(12) . . . . ?
K1 O1 C28 C27 -158.3(9) . . . . ?
K1 O1A C25A C26A -167.2(10) . . . . ?
K1 O1A C28A C27A -175.8(12) . . . . ?
K1 O2 C29 C30 169.6(3) . . . . ?
P1 C1 C2 C3 173.3(3) . . . . ?
P1 C1 C6 C5 -170.6(2) . . . . ?
P1 C7 C8 C9 -178.1(3) . . . . ?
P1 C7 C12 C11 179.0(2) . . . . ?
O1 C25 C26 C27 16.4(16) . . . . ?
O1A C25A C26A C27A -24.8(16) . . . . ?
C1 P1 C7 C8 -145.0(2) . . . . ?
C1 P1 C7 C12 92.2(2) . . . . ?
C1 C2 C3 C4 53.4(5) . . . . ?
P2 C13 C14 C15 177.4(2) . . . . ?
P2 C13 C18 C17 -179.8(2) . . . . ?
P2 C19 C20 C21 -178.7(2) . . . . ?
P2 C19 C24 C23 175.1(2) . . . . ?
O2 C29 C30 C30 27.8(7) . . . 2_556 ?
C2 C1 C6 C5 57.7(4) . . . . ?
C2 C3 C4 C5 -54.3(5) . . . . ?
C3 C4 C5 C6 56.0(5) . . . . ?
C4 C5 C6 C1 -57.0(4) . . . . ?
C6 C1 C2 C3 -56.2(4) . . . . ?
C7 P1 C1 C2 63.8(3) . . . . ?
C7 P1 C1 C6 -65.9(2) . . . . ?
C7 C8 C9 C10 54.4(4) . . . . ?
C8 C7 C12 C11 55.8(3) . . . . ?
C8 C9 C10 C11 -55.1(4) . . . . ?
C9 C10 C11 C12 56.9(4) . . . . ?
C10 C11 C12 C7 -57.4(4) . . . . ?
C12 C7 C8 C9 -54.2(4) . . . . ?
C13 P2 C19 C20 68.9(2) . . . . ?
C13 P2 C19 C24 -168.2(2) . . . . ?
C13 C14 C15 C16 59.2(4) . . . . ?
C14 C13 C18 C17 55.5(3) . . . . ?
C14 C15 C16 C17 -56.0(5) . . . . ?
C15 C16 C17 C18 53.8(5) . . . . ?
C16 C17 C18 C13 -54.3(4) . . . . ?
C18 C13 C14 C15 -57.7(3) . . . . ?
C19 P2 C13 C14 -167.3(2) . . . . ?
C19 P2 C13 C18 69.6(2) . . . . ?
C19 C20 C21 C22 -53.4(4) . . . . ?
C20 C19 C24 C23 -59.7(3) . . . . ?
C20 C21 C22 C23 52.8(4) . . . . ?
C21 C22 C23 C24 -55.7(4) . . . . ?
C22 C23 C24 C19 61.2(4) . . . . ?
C24 C19 C20 C21 55.7(4) . . . . ?
C25 O1 C28 C27 20.8(15) . . . . ?
C25 C26 C27 C28 -3.3(15) . . . . ?
C25A O1A C28A C27A 3.6(17) . . . . ?
C25A C26A C27A C28A 26.1(14) . . . . ?
C26 C27 C28 O1 -10.6(15) . . . . ?
C26A C27A C28A O1A -19.0(15) . . . . ?
C28 O1 C25 C26 -25.7(18) . . . . ?
C28A O1A C25A C26A 13.3(18) . . . . ?
C29 O2 C29 C30 -10.4(3) 2_556 . . . ?
